data_4065800
loop_
_publ_author_name
'Alvarez, M. Angeles'
'Garc\'ia, M. Esther'
'Gonz\'alez, Roc\'io'
'Ramos, Alberto'
'Ruiz, Miguel A.'

_publ_section_title
;
 Chemical and Structural Effects of Bulkness on Bent-Phosphinidene
 Bridges: Synthesis and Reactivity of the Diiron Complex
 [Fe2Cp2{\m-P(2,4,6-C6H2tBu3)}(\m-CO)(CO)2]
;
_journal_issue 8
_journal_name_full Organometallics
_journal_page_first 1875
_journal_paper_doi 10.1021/om100137d
_journal_volume 29
_journal_year 2010
_chemical_compound_source 'synthesis as described'
_chemical_formula_moiety 'C31 H39 Fe2 O4 P1'
_chemical_formula_sum 'C31 H39 Fe2 O4 P'
_chemical_formula_weight 618.29
_chemical_name_systematic
;
 ?
;
_space_group_IT_number 14
_symmetry_cell_setting monoclinic
_symmetry_Int_Tables_number 14
_symmetry_space_group_name_Hall '-P 2ybc'
_symmetry_space_group_name_H-M 'P 1 21/c 1'
_atom_sites_solution_hydrogens geom
_atom_sites_solution_primary direct
_atom_sites_solution_secondary difmap
_audit_conform_dict_location ftp://ftp.iucr.org/pub/cif_core.dic
_audit_conform_dict_name cif_core.dic
_audit_conform_dict_version 2.4
_audit_creation_date 2009-12-21T14:23:32-00:00
_audit_creation_method 'WinGX routine CIF_UPDATE'
_cell_angle_alpha 90
_cell_angle_beta 91.402(4)
_cell_angle_gamma 90
_cell_formula_units_Z 4
_cell_length_a 10.8126(8)
_cell_length_b 13.0255(11)
_cell_length_c 20.5208(17)
_cell_measurement_reflns_used 1970
_cell_measurement_temperature 100.0(1)
_cell_measurement_theta_max 26.825
_cell_measurement_theta_min 2.525
_cell_measurement_wavelength 0.71073
_cell_volume 2889.3(4)
_computing_cell_refinement 'BRUKER APEX'
_computing_data_collection 'BRUKER APEX'
_computing_molecular_graphics 'Ortep-3 for Windows (Farrugia, 1997)'
_computing_publication_material 'WinGX publication routines (Farrugia, 1999)'
_computing_structure_refinement 'SHELXL-97 (Sheldrick, 2008)'
_computing_structure_solution 'SHELXL-97 (Sheldrick, 2008)'
_diffrn_ambient_temperature 100.0(1)
_diffrn_measured_fraction_theta_full 0.998
_diffrn_measured_fraction_theta_max 0.998
_diffrn_measurement_device 'four-circle diffractometer'
_diffrn_measurement_device_type 'BRUKER APPEX-II CCD'
_diffrn_measurement_method 'omega/phi scans'
_diffrn_radiation_monochromator graphite
_diffrn_radiation_probe x-ray
_diffrn_radiation_source 'fine-focus sealed tube'
_diffrn_radiation_type MoK\a
_diffrn_radiation_wavelength 0.71073
_diffrn_reflns_av_unetI/netI 0.1164
_diffrn_reflns_limit_h_max 13
_diffrn_reflns_limit_h_min -13
_diffrn_reflns_limit_k_max 15
_diffrn_reflns_limit_k_min 0
_diffrn_reflns_limit_l_max 24
_diffrn_reflns_limit_l_min 0
_diffrn_reflns_number 76074
_diffrn_reflns_theta_full 25.35
_diffrn_reflns_theta_max 25.35
_diffrn_reflns_theta_min 1.85
_exptl_absorpt_coefficient_mu 1.094
_exptl_absorpt_correction_T_max 1.000000
_exptl_absorpt_correction_T_min 0.887253
_exptl_absorpt_correction_type multi-scan
_exptl_absorpt_process_details 'BRUKER Sadabs'
_exptl_crystal_colour red
_exptl_crystal_density_diffrn 1.421
_exptl_crystal_density_method 'not measured'
_exptl_crystal_description needle
_exptl_crystal_F_000 1296
_exptl_crystal_size_max 0.2
_exptl_crystal_size_mid 0.07
_exptl_crystal_size_min 0.04
_refine_diff_density_max 0.903
_refine_diff_density_min -0.653
_refine_diff_density_rms 0.138
_refine_ls_extinction_method none
_refine_ls_goodness_of_fit_ref 1.039
_refine_ls_hydrogen_treatment constr
_refine_ls_matrix_type full
_refine_ls_number_parameters 347
_refine_ls_number_reflns 5279
_refine_ls_number_restraints 0
_refine_ls_restrained_S_all 1.039
_refine_ls_R_factor_all 0.1436
_refine_ls_R_factor_gt 0.0805
_refine_ls_shift/su_max 0.002
_refine_ls_shift/su_mean 0
_refine_ls_structure_factor_coef Fsqd
_refine_ls_weighting_details 'calc w=1/[\s^2^(Fo^2^)+(0.0256P)^2^+20.6605P] where P=(Fo^2^+2Fc^2^)/3'
_refine_ls_weighting_scheme calc
_refine_ls_wR_factor_gt 0.1309
_refine_ls_wR_factor_ref 0.1506
_reflns_number_gt 3389
_reflns_number_total 5279
_reflns_threshold_expression >2\s(I)
_cod_data_source_file om100137d_si_002.cif
_cod_data_source_block compound5T
_cod_depositor_comments
;
The following automatic conversions were performed:
'_diffrn_radiation_monochromador' tag replaced with
'_diffrn_radiation_monochromator'.

Automatic conversion script
Id: cif_correct_tags 1440 2010-10-19 06:21:57Z saulius 
;
_cod_database_code 4065800

loop_
_symmetry_equiv_pos_as_xyz
'x, y, z'
'-x, y+1/2, -z+1/2'
'-x, -y, -z'
'x, -y-1/2, z-1/2'

loop_
_atom_site_label
_atom_site_type_symbol
_atom_site_fract_x
_atom_site_fract_y
_atom_site_fract_z
_atom_site_U_iso_or_equiv
_atom_site_adp_type
_atom_site_occupancy
_atom_site_symmetry_multiplicity
_atom_site_calc_flag
_atom_site_refinement_flags
_atom_site_disorder_assembly
_atom_site_disorder_group
Fe1 Fe 0.23287(8) 0.32438(7) 0.49409(4) 0.0168(2) Uani 1 1 d . . .
Fe2 Fe 0.23853(8) 0.45491(7) 0.40119(4) 0.0150(2) Uani 1 1 d . . .
P1 P 0.20357(15) 0.35385(13) 0.32373(8) 0.0155(4) Uani 1 1 d . A .
O1 O 0.2690(5) 0.4694(4) 0.6001(3) 0.0458(14) Uani 1 1 d . . .
O2 O 0.4758(4) 0.3658(4) 0.4428(2) 0.0273(12) Uani 1 1 d . . .
O3 O -0.0058(4) 0.4031(4) 0.4493(2) 0.0264(12) Uani 1 1 d . . .
O4 O 0.1549(4) 0.2474(3) 0.3246(2) 0.0229(11) Uani 1 1 d . . .
C1 C 0.2523(7) 0.4140(6) 0.5577(4) 0.0285(18) Uani 1 1 d . . .
C2 C 0.3673(6) 0.3757(5) 0.4450(3) 0.0211(16) Uani 1 1 d . A .
C3 C 0.1029(6) 0.3971(5) 0.4481(3) 0.0186(15) Uani 1 1 d . A .
C4 C 0.2260(7) 0.2072(5) 0.5651(4) 0.0303(18) Uani 1 1 d . . .
H4 H 0.2362 0.2195 0.6095 0.036 Uiso 1 1 calc R . .
C5 C 0.3207(7) 0.1847(6) 0.5207(4) 0.0317(18) Uani 1 1 d . . .
H5 H 0.4046 0.1781 0.5311 0.038 Uiso 1 1 calc R . .
C6 C 0.2646(6) 0.1742(6) 0.4573(3) 0.0294(18) Uani 1 1 d . . .
H6 H 0.3063 0.1606 0.4191 0.035 Uiso 1 1 calc R . .
C7 C 0.1378(6) 0.1875(5) 0.4618(4) 0.0285(17) Uani 1 1 d . . .
H7 H 0.0804 0.184 0.4274 0.034 Uiso 1 1 calc R . .
C8 C 0.1106(7) 0.2072(5) 0.5281(3) 0.0302(18) Uani 1 1 d . . .
H8 H 0.0324 0.2183 0.5447 0.036 Uiso 1 1 calc R . .
C9A C 0.1807(15) 0.5889(12) 0.3556(9) 0.009(5) Uiso 0.5 1 d P A 1
H9A H 0.1174 0.5886 0.3241 0.011 Uiso 0.5 1 calc PR A 1
C10A C 0.3093(19) 0.5779(15) 0.3445(10) 0.012(6) Uiso 0.5 1 d P A 1
H10A H 0.3443 0.5707 0.3038 0.015 Uiso 0.5 1 calc PR A 1
C11A C 0.3756(12) 0.5794(10) 0.4042(8) 0.009(3) Uiso 0.5 1 d P A 1
H11A H 0.4606 0.572 0.4103 0.011 Uiso 0.5 1 calc PR A 1
C12A C 0.2865(15) 0.5946(9) 0.4536(7) 0.007(3) Uiso 0.5 1 d P A 1
H12A H 0.304 0.5998 0.4981 0.009 Uiso 0.5 1 calc PR A 1
C13A C 0.167(2) 0.6003(12) 0.4238(10) 0.023(5) Uiso 0.5 1 d P A 1
H13A H 0.0932 0.6099 0.4452 0.028 Uiso 0.5 1 calc PR A 1
C9B C 0.1992(16) 0.5858(13) 0.3414(9) 0.014(5) Uiso 0.5 1 d P A 2
H9B H 0.161 0.5846 0.3003 0.017 Uiso 0.5 1 calc PR A 2
C10B C 0.328(2) 0.5758(17) 0.3558(12) 0.023(8) Uiso 0.5 1 d P A 2
H10B H 0.3898 0.5643 0.3258 0.028 Uiso 0.5 1 calc PR A 2
C11B C 0.3449(17) 0.5868(11) 0.4242(9) 0.021(4) Uiso 0.5 1 d P A 2
H11B H 0.4207 0.5874 0.4467 0.025 Uiso 0.5 1 calc PR A 2
C12B C 0.2301(18) 0.5965(10) 0.4520(8) 0.015(3) Uiso 0.5 1 d P A 2
H12B H 0.2162 0.6012 0.4964 0.018 Uiso 0.5 1 calc PR A 2
C13B C 0.1391(14) 0.5983(11) 0.4031(8) 0.013(4) Uiso 0.5 1 d P A 2
H13B H 0.0546 0.6061 0.409 0.016 Uiso 0.5 1 calc PR A 2
C14 C 0.2180(6) 0.4020(5) 0.2400(3) 0.0172(15) Uani 1 1 d . . .
C15 C 0.1123(5) 0.4465(5) 0.2066(3) 0.0124(14) Uani 1 1 d . A .
C16 C 0.1341(5) 0.5138(4) 0.1569(3) 0.0121(14) Uani 1 1 d . . .
H16 H 0.0664 0.5443 0.1359 0.015 Uiso 1 1 calc R A .
C17 C 0.2527(5) 0.5396(5) 0.1359(3) 0.0129(13) Uani 1 1 d . A .
C18 C 0.3502(5) 0.4870(5) 0.1645(3) 0.0166(15) Uani 1 1 d . . .
H18 H 0.4293 0.4993 0.1494 0.02 Uiso 1 1 calc R A .
C19 C 0.3366(5) 0.4164(5) 0.2148(3) 0.0146(14) Uani 1 1 d . A .
C20 C -0.0240(5) 0.4166(5) 0.2209(3) 0.0156(14) Uani 1 1 d . . .
C21 C -0.0656(5) 0.4463(5) 0.2890(3) 0.0216(16) Uani 1 1 d . A .
H21A H -0.1488 0.4229 0.2949 0.032 Uiso 1 1 calc R . .
H21B H -0.0625 0.5196 0.2937 0.032 Uiso 1 1 calc R . .
H21C H -0.0117 0.415 0.3211 0.032 Uiso 1 1 calc R . .
C22 C -0.0399(6) 0.3010(5) 0.2096(3) 0.0208(16) Uani 1 1 d . A .
H22A H 0.0163 0.264 0.2379 0.031 Uiso 1 1 calc R . .
H22B H -0.0226 0.2851 0.165 0.031 Uiso 1 1 calc R . .
H22C H -0.1233 0.2814 0.2186 0.031 Uiso 1 1 calc R . .
C23 C -0.1155(6) 0.4701(6) 0.1728(3) 0.0279(18) Uani 1 1 d . A .
H23A H -0.1982 0.4473 0.1809 0.042 Uiso 1 1 calc R . .
H23B H -0.0946 0.4531 0.1289 0.042 Uiso 1 1 calc R . .
H23C H -0.1106 0.5431 0.1787 0.042 Uiso 1 1 calc R . .
C24 C 0.2667(6) 0.6213(5) 0.0835(3) 0.0200(16) Uani 1 1 d . . .
C25 C 0.1894(7) 0.5941(6) 0.0230(3) 0.0313(18) Uani 1 1 d . A .
H25A H 0.2183 0.5305 0.0053 0.047 Uiso 1 1 calc R . .
H25B H 0.197 0.6475 -0.0089 0.047 Uiso 1 1 calc R . .
H25C H 0.1043 0.5871 0.0344 0.047 Uiso 1 1 calc R . .
C26 C 0.4014(6) 0.6324(6) 0.0622(4) 0.0349(19) Uani 1 1 d . A .
H26A H 0.4534 0.6477 0.0995 0.052 Uiso 1 1 calc R . .
H26B H 0.4069 0.687 0.031 0.052 Uiso 1 1 calc R . .
H26C H 0.428 0.5693 0.0428 0.052 Uiso 1 1 calc R . .
C27 C 0.2245(6) 0.7239(5) 0.1118(3) 0.0260(17) Uani 1 1 d . A .
H27A H 0.1421 0.7169 0.1276 0.039 Uiso 1 1 calc R . .
H27B H 0.2255 0.7756 0.0785 0.039 Uiso 1 1 calc R . .
H27C H 0.2795 0.7434 0.1471 0.039 Uiso 1 1 calc R . .
C28 C 0.4580(5) 0.3569(5) 0.2359(3) 0.0189(15) Uani 1 1 d . . .
C29 C 0.5217(6) 0.3164(6) 0.1746(3) 0.0351(19) Uani 1 1 d . A .
H29A H 0.5489 0.3733 0.1489 0.053 Uiso 1 1 calc R . .
H29B H 0.4642 0.2756 0.1493 0.053 Uiso 1 1 calc R . .
H29C H 0.5917 0.2751 0.1874 0.053 Uiso 1 1 calc R . .
C30 C 0.4335(6) 0.2595(5) 0.2762(3) 0.0284(18) Uani 1 1 d . A .
H30A H 0.508 0.2197 0.2801 0.043 Uiso 1 1 calc R . .
H30B H 0.37 0.2193 0.2549 0.043 Uiso 1 1 calc R . .
H30C H 0.4071 0.2787 0.3189 0.043 Uiso 1 1 calc R . .
C31 C 0.5471(6) 0.4257(5) 0.2741(4) 0.0299(18) Uani 1 1 d . A .
H31A H 0.5142 0.44 0.3161 0.045 Uiso 1 1 calc R . .
H31B H 0.558 0.4889 0.2508 0.045 Uiso 1 1 calc R . .
H31C H 0.6255 0.3917 0.2794 0.045 Uiso 1 1 calc R . .

loop_
_atom_site_aniso_label
_atom_site_aniso_U_11
_atom_site_aniso_U_22
_atom_site_aniso_U_33
_atom_site_aniso_U_23
_atom_site_aniso_U_13
_atom_site_aniso_U_12
Fe1 0.0218(5) 0.0148(5) 0.0138(5) 0.0015(4) 0.0020(4) 0.0024(4)
Fe2 0.0215(5) 0.0102(5) 0.0133(5) -0.0002(4) 0.0024(4) 0.0005(4)
P1 0.0201(9) 0.0122(9) 0.0141(9) 0.0001(7) 0.0014(7) 0.0018(7)
O1 0.056(4) 0.045(4) 0.036(3) -0.008(3) 0.006(3) -0.001(3)
O2 0.020(3) 0.028(3) 0.034(3) 0.005(2) 0.000(2) 0.001(2)
O3 0.019(3) 0.035(3) 0.026(3) 0.007(2) 0.000(2) 0.004(2)
O4 0.033(3) 0.013(2) 0.023(3) 0.001(2) 0.002(2) -0.005(2)
C1 0.046(5) 0.023(4) 0.017(4) 0.004(4) -0.001(4) 0.005(4)
C2 0.030(4) 0.012(4) 0.021(4) 0.003(3) -0.004(3) 0.002(3)
C3 0.025(4) 0.015(4) 0.016(4) 0.001(3) 0.000(3) 0.006(3)
C4 0.043(5) 0.029(4) 0.019(4) 0.014(3) 0.003(3) 0.007(3)
C5 0.028(4) 0.030(4) 0.037(5) 0.006(4) 0.005(3) 0.005(3)
C6 0.027(4) 0.044(5) 0.019(4) 0.012(4) 0.013(3) 0.003(3)
C7 0.029(4) 0.025(4) 0.032(4) 0.003(4) -0.001(3) -0.005(3)
C8 0.033(4) 0.032(5) 0.026(4) 0.007(3) 0.012(3) 0.001(3)
C14 0.022(3) 0.010(3) 0.020(4) -0.005(3) 0.003(3) -0.005(3)
C15 0.010(3) 0.017(4) 0.010(3) -0.005(3) -0.002(2) 0.005(3)
C16 0.012(3) 0.007(3) 0.017(4) 0.003(3) -0.003(3) 0.002(2)
C17 0.017(3) 0.012(3) 0.010(3) -0.004(3) -0.001(3) -0.003(3)
C18 0.012(3) 0.023(4) 0.015(4) -0.006(3) 0.001(3) -0.006(3)
C19 0.017(3) 0.008(3) 0.018(4) -0.007(3) -0.003(3) 0.000(3)
C20 0.011(3) 0.018(4) 0.018(4) 0.004(3) 0.000(3) -0.006(3)
C21 0.014(3) 0.026(4) 0.025(4) -0.001(3) 0.000(3) -0.001(3)
C22 0.026(4) 0.019(4) 0.017(4) -0.004(3) 0.001(3) -0.010(3)
C23 0.019(4) 0.040(5) 0.024(4) 0.006(4) -0.011(3) -0.003(3)
C24 0.029(4) 0.018(4) 0.013(4) -0.001(3) 0.001(3) -0.007(3)
C25 0.046(5) 0.024(4) 0.025(4) 0.006(3) 0.003(4) 0.004(3)
C26 0.037(4) 0.030(5) 0.038(5) 0.015(4) 0.010(4) -0.003(4)
C27 0.041(4) 0.014(4) 0.023(4) 0.005(3) -0.001(3) 0.002(3)
C28 0.014(3) 0.019(4) 0.023(4) 0.005(3) -0.004(3) 0.006(3)
C29 0.034(4) 0.043(5) 0.028(4) 0.005(4) 0.007(3) 0.019(4)
C30 0.022(4) 0.030(4) 0.032(4) 0.003(4) -0.005(3) 0.012(3)
C31 0.016(3) 0.029(4) 0.044(5) -0.001(4) -0.004(3) 0.005(3)

loop_
_atom_type_symbol
_atom_type_description
_atom_type_scat_dispersion_real
_atom_type_scat_dispersion_imag
_atom_type_scat_source
C C 0.0033 0.0016 'International Tables Vol C Tables 4.2.6.8 and 6.1.1.4'
H H 0 0 'International Tables Vol C Tables 4.2.6.8 and 6.1.1.4'
Fe Fe 0.3463 0.8444 'International Tables Vol C Tables 4.2.6.8 and 6.1.1.4'
O O 0.0106 0.006 'International Tables Vol C Tables 4.2.6.8 and 6.1.1.4'
P P 0.1023 0.0942 'International Tables Vol C Tables 4.2.6.8 and 6.1.1.4'

loop_
_geom_angle_atom_site_label_1
_geom_angle_atom_site_label_2
_geom_angle_atom_site_label_3
_geom_angle
C1 Fe1 C2 94.6(3)
C1 Fe1 C3 96.3(3)
C2 Fe1 C3 97.2(3)
C1 Fe1 C4 88.5(3)
C2 Fe1 C4 131.1(3)
C3 Fe1 C4 131.1(3)
C1 Fe1 C5 109.5(3)
C2 Fe1 C5 95.4(3)
C3 Fe1 C5 150.2(3)
C4 Fe1 C5 39.2(3)
C1 Fe1 C6 148.9(3)
C2 Fe1 C6 90.2(3)
C3 Fe1 C6 113.6(3)
C4 Fe1 C6 65.8(3)
C5 Fe1 C6 39.4(3)
C1 Fe1 C8 107.1(3)
C2 Fe1 C8 154.6(3)
C3 Fe1 C8 93.5(3)
C4 Fe1 C8 39.6(3)
C5 Fe1 C8 65.3(3)
C6 Fe1 C8 64.4(3)
C1 Fe1 C7 145.5(3)
C2 Fe1 C7 119.4(3)
C3 Fe1 C7 85.4(3)
C4 Fe1 C7 65.8(3)
C5 Fe1 C7 64.9(3)
C6 Fe1 C7 37.8(2)
C8 Fe1 C7 38.6(3)
C1 Fe1 Fe2 96.2(2)
C2 Fe1 Fe2 48.8(2)
C3 Fe1 Fe2 48.45(19)
C4 Fe1 Fe2 175.4(2)
C5 Fe1 Fe2 138.16(19)
C6 Fe1 Fe2 109.85(18)
C8 Fe1 Fe2 137.8(2)
C7 Fe1 Fe2 109.9(2)
C3 Fe2 C2 96.2(3)
C3 Fe2 C9A 109.3(5)
C2 Fe2 C9A 149.9(5)
C3 Fe2 C10B 152.6(6)
C2 Fe2 C10B 105.9(6)
C9A Fe2 C10B 45.4(8)
C3 Fe2 P1 90.4(2)
C2 Fe2 P1 97.6(2)
C9A Fe2 P1 98.1(5)
C10B Fe2 P1 102.3(7)
C3 Fe2 C13A 87.4(5)
C2 Fe2 C13A 129.9(7)
C9A Fe2 C13A 39.8(7)
C10B Fe2 C13A 66.1(8)
P1 Fe2 C13A 132.4(7)
C3 Fe2 C11B 128.5(6)
C2 Fe2 C11B 87.0(5)
C9A Fe2 C11B 64.7(6)
C10B Fe2 C11B 39.5(8)
P1 Fe2 C11B 140.2(6)
C13A Fe2 C11B 54.5(7)
C3 Fe2 C12B 93.0(4)
C2 Fe2 C12B 105.9(6)
C9A Fe2 C12B 58.2(6)
C10B Fe2 C12B 65.7(7)
P1 Fe2 C12B 155.7(5)
C13A Fe2 C12B 24.1(5)
C11B Fe2 C12B 38.1(6)
C3 Fe2 C10A 148.6(6)
C2 Fe2 C10A 112.9(6)
C9A Fe2 C10A 39.5(7)
C10B Fe2 C10A 8.2(9)
P1 Fe2 C10A 96.8(5)
C13A Fe2 C10A 65.3(7)
C11B Fe2 C10A 46.4(7)
C12B Fe2 C10A 68.6(7)
C3 Fe2 C9B 117.1(5)
C2 Fe2 C9B 145.3(5)
C9A Fe2 C9B 9.7(6)
C10B Fe2 C9B 39.4(7)
P1 Fe2 C9B 92.1(5)
C13A Fe2 C9B 48.6(7)
C11B Fe2 C9B 65.1(6)
C12B Fe2 C9B 65.0(6)
C10A Fe2 C9B 32.5(6)
C3 Fe2 C13B 86.8(4)
C2 Fe2 C13B 143.7(5)
C9A Fe2 C13B 29.8(5)
C10B Fe2 C13B 65.8(7)
P1 Fe2 C13B 118.6(5)
C13A Fe2 C13B 13.9(6)
C11B Fe2 C13B 64.0(6)
C12B Fe2 C13B 37.9(6)
C10A Fe2 C13B 62.9(7)
C9B Fe2 C13B 39.4(6)
C3 Fe2 C12A 104.8(5)
C2 Fe2 C12A 93.2(4)
C9A Fe2 C12A 65.3(6)
C10B Fe2 C12A 58.6(7)
P1 Fe2 C12A 160.2(4)
C13A Fe2 C12A 38.7(7)
C11B Fe2 C12A 23.9(4)
C12B Fe2 C12A 16.3(4)
C10A Fe2 C12A 63.6(7)
C9B Fe2 C12A 70.0(6)
C13B Fe2 C12A 51.5(5)
O4 P1 C14 111.6(3)
O4 P1 Fe2 129.5(2)
C14 P1 Fe2 118.6(2)
O1 C1 Fe1 176.9(7)
O2 C2 Fe1 138.7(5)
O2 C2 Fe2 138.0(5)
Fe1 C2 Fe2 83.3(3)
O3 C3 Fe1 137.7(5)
O3 C3 Fe2 139.1(5)
Fe1 C3 Fe2 83.2(3)
C5 C4 C8 106.9(6)
C5 C4 Fe1 70.6(4)
C8 C4 Fe1 71.4(4)
C5 C4 H4 126.5
C8 C4 H4 126.5
Fe1 C4 H4 123.1
C4 C5 C6 107.9(6)
C4 C5 Fe1 70.2(4)
C6 C5 Fe1 70.7(4)
C4 C5 H5 126.1
C6 C5 H5 126.1
Fe1 C5 H5 124.6
C7 C6 C5 109.0(6)
C7 C6 Fe1 72.1(4)
C5 C6 Fe1 69.9(4)
C7 C6 H6 125.5
C5 C6 H6 125.5
Fe1 C6 H6 124
C6 C7 C8 108.4(6)
C6 C7 Fe1 70.1(4)
C8 C7 Fe1 70.4(4)
C6 C7 H7 125.8
C8 C7 H7 125.8
Fe1 C7 H7 125.3
C7 C8 C4 107.8(6)
C7 C8 Fe1 71.0(4)
C4 C8 Fe1 68.9(4)
C7 C8 H8 126.1
C4 C8 H8 126.1
Fe1 C8 H8 125.6
C13A C9A C10A 107.1(16)
C13A C9A Fe2 71.4(9)
C10A C9A Fe2 72.6(10)
C13A C9A H9A 126.5
C10A C9A H9A 126.5
Fe2 C9A H9A 121.3
C11A C10A C9A 109.8(16)
C11A C10A Fe2 73.6(10)
C9A C10A Fe2 67.8(10)
C11A C10A H10A 125.1
C9A C10A H10A 125.1
Fe2 C10A H10A 125
C10A C11A C12A 106.4(12)
C10A C11A Fe2 68.6(9)
C12A C11A Fe2 69.9(7)
C10A C11A H11A 126.8
C12A C11A H11A 126.8
Fe2 C11A H11A 126.3
C13A C12A C11A 108.9(12)
C13A C12A Fe2 68.1(8)
C11A C12A Fe2 71.9(7)
C13A C12A H12A 125.5
C11A C12A H12A 125.5
Fe2 C12A H12A 126
C12A C13A C9A 107.8(14)
C12A C13A Fe2 73.3(9)
C9A C13A Fe2 68.9(9)
C12A C13A H13A 126.1
C9A C13A H13A 126.1
Fe2 C13A H13A 123.4
C10B C9B C13B 106.7(16)
C10B C9B Fe2 68.2(11)
C13B C9B Fe2 71.0(9)
C10B C9B H9B 126.6
C13B C9B H9B 126.6
Fe2 C9B H9B 125.8
C11B C10B C9B 107.3(18)
C11B C10B Fe2 71.5(11)
C9B C10B Fe2 72.4(11)
C11B C10B H10B 126.4
C9B C10B H10B 126.4
Fe2 C10B H10B 121.5
C12B C11B C10B 108.8(15)
C12B C11B Fe2 71.2(8)
C10B C11B Fe2 69.0(11)
C12B C11B H11B 125.6
C10B C11B H11B 125.6
Fe2 C11B H11B 125.8
C11B C12B C13B 109.3(13)
C11B C12B Fe2 70.6(8)
C13B C12B Fe2 72.4(8)
C11B C12B H12B 125.3
C13B C12B H12B 125.3
Fe2 C12B H12B 123.2
C12B C13B C9B 107.7(13)
C12B C13B Fe2 69.7(8)
C9B C13B Fe2 69.6(9)
C12B C13B H13B 126.1
C9B C13B H13B 126.1
Fe2 C13B H13B 126.1
C19 C14 C15 119.4(6)
C19 C14 P1 119.2(5)
C15 C14 P1 119.8(4)
C16 C15 C14 117.5(5)
C16 C15 C20 118.8(5)
C14 C15 C20 123.5(5)
C15 C16 C17 123.9(5)
C15 C16 H16 118
C17 C16 H16 118
C18 C17 C16 116.5(6)
C18 C17 C24 124.0(5)
C16 C17 C24 119.5(5)
C17 C18 C19 123.4(5)
C17 C18 H18 118.3
C19 C18 H18 118.3
C18 C19 C14 118.3(6)
C18 C19 C28 115.2(5)
C14 C19 C28 126.4(6)
C21 C20 C22 110.7(5)
C21 C20 C23 105.7(5)
C22 C20 C23 106.1(5)
C21 C20 C15 114.2(5)
C22 C20 C15 108.6(5)
C23 C20 C15 111.1(5)
C20 C21 H21A 109.5
C20 C21 H21B 109.5
H21A C21 H21B 109.5
C20 C21 H21C 109.5
H21A C21 H21C 109.5
H21B C21 H21C 109.5
C20 C22 H22A 109.5
C20 C22 H22B 109.5
H22A C22 H22B 109.5
C20 C22 H22C 109.5
H22A C22 H22C 109.5
H22B C22 H22C 109.5
C20 C23 H23A 109.5
C20 C23 H23B 109.5
H23A C23 H23B 109.5
C20 C23 H23C 109.5
H23A C23 H23C 109.5
H23B C23 H23C 109.5
C25 C24 C17 110.6(5)
C25 C24 C27 110.5(6)
C17 C24 C27 107.8(5)
C25 C24 C26 107.2(6)
C17 C24 C26 112.2(5)
C27 C24 C26 108.6(5)
C24 C25 H25A 109.5
C24 C25 H25B 109.5
H25A C25 H25B 109.5
C24 C25 H25C 109.5
H25A C25 H25C 109.5
H25B C25 H25C 109.5
C24 C26 H26A 109.5
C24 C26 H26B 109.5
H26A C26 H26B 109.5
C24 C26 H26C 109.5
H26A C26 H26C 109.5
H26B C26 H26C 109.5
C24 C27 H27A 109.5
C24 C27 H27B 109.5
H27A C27 H27B 109.5
C24 C27 H27C 109.5
H27A C27 H27C 109.5
H27B C27 H27C 109.5
C31 C28 C30 108.9(5)
C31 C28 C29 109.4(5)
C30 C28 C29 104.0(5)
C31 C28 C19 111.4(5)
C30 C28 C19 113.6(5)
C29 C28 C19 109.2(5)
C28 C29 H29A 109.5
C28 C29 H29B 109.5
H29A C29 H29B 109.5
C28 C29 H29C 109.5
H29A C29 H29C 109.5
H29B C29 H29C 109.5
C28 C30 H30A 109.5
C28 C30 H30B 109.5
H30A C30 H30B 109.5
C28 C30 H30C 109.5
H30A C30 H30C 109.5
H30B C30 H30C 109.5
C28 C31 H31A 109.5
C28 C31 H31B 109.5
H31A C31 H31B 109.5
C28 C31 H31C 109.5
H31A C31 H31C 109.5
H31B C31 H31C 109.5

loop_
_geom_bond_atom_site_label_1
_geom_bond_atom_site_label_2
_geom_bond_distance
Fe1 C1 1.760(8)
Fe1 C2 1.910(7)
Fe1 C3 1.923(6)
Fe1 C4 2.113(7)
Fe1 C5 2.118(7)
Fe1 C6 2.128(8)
Fe1 C8 2.147(7)
Fe1 C7 2.155(7)
Fe1 Fe2 2.5562(12)
Fe2 C3 1.926(6)
Fe2 C2 1.936(7)
Fe2 C9A 2.069(16)
Fe2 C10B 2.08(2)
Fe2 P1 2.0912(19)
Fe2 C13A 2.102(17)
Fe2 C11B 2.115(15)
Fe2 C12B 2.122(14)
Fe2 C10A 2.132(19)
Fe2 C9B 2.138(17)
Fe2 C13B 2.156(14)
Fe2 C12A 2.170(12)
P1 O4 1.484(4)
P1 C14 1.840(7)
O1 C1 1.141(8)
O2 C2 1.183(7)
O3 C3 1.178(7)
C4 C5 1.418(9)
C4 C8 1.445(10)
C4 H4 0.93
C5 C6 1.430(10)
C5 H5 0.93
C6 C7 1.387(9)
C6 H6 0.93
C7 C8 1.422(10)
C7 H7 0.93
C8 H8 0.93
C9A C13A 1.42(2)
C9A C10A 1.42(3)
C9A H9A 0.93
C10A C11A 1.40(2)
C10A H10A 0.93
C11A C12A 1.430(18)
C11A H11A 0.93
C12A C13A 1.42(2)
C12A H12A 0.93
C13A H13A 0.93
C9B C10B 1.42(3)
C9B C13B 1.45(2)
C9B H9B 0.93
C10B C11B 1.42(3)
C10B H10B 0.93
C11B C12B 1.38(2)
C11B H11B 0.93
C12B C13B 1.39(2)
C12B H12B 0.93
C13B H13B 0.93
C14 C19 1.406(8)
C14 C15 1.441(8)
C15 C16 1.369(8)
C15 C20 1.559(8)
C16 C17 1.403(8)
C16 H16 0.93
C17 C18 1.376(8)
C17 C24 1.524(9)
C18 C19 1.393(9)
C18 H18 0.93
C19 C28 1.576(8)
C20 C21 1.528(9)
C20 C22 1.532(9)
C20 C23 1.547(9)
C21 H21A 0.96
C21 H21B 0.96
C21 H21C 0.96
C22 H22A 0.96
C22 H22B 0.96
C22 H22C 0.96
C23 H23A 0.96
C23 H23B 0.96
C23 H23C 0.96
C24 C25 1.520(9)
C24 C27 1.531(9)
C24 C26 1.538(9)
C25 H25A 0.96
C25 H25B 0.96
C25 H25C 0.96
C26 H26A 0.96
C26 H26B 0.96
C26 H26C 0.96
C27 H27A 0.96
C27 H27B 0.96
C27 H27C 0.96
C28 C31 1.519(9)
C28 C30 1.542(9)
C28 C29 1.543(9)
C29 H29A 0.96
C29 H29B 0.96
C29 H29C 0.96
C30 H30A 0.96
C30 H30B 0.96
C30 H30C 0.96
C31 H31A 0.96
C31 H31B 0.96
C31 H31C 0.96
